data_2005331
loop_
_publ_author_name
'Kumar, N.'
'Mukherjee, S.'
'Parmar, V. S.'
'Errington, W.'

_publ_section_title
;
 [3-(4-Methylphenyl)-5-isoxazolyl]acetonitrile
;
_journal_issue 9
_journal_name_full 'Acta Crystallographica Section C'
_journal_page_first 2294
_journal_page_last 2296
_journal_paper_doi 10.1107/S010827019600491X
_journal_volume 52
_journal_year 1996
_chemical_formula_sum 'C12 H10 N2 O'
_chemical_formula_weight 198.22
_chemical_name_systematic
;
 [3-(4-Methylphenyl)-5-isoxazolyl]acetonitrile
;
_space_group_IT_number 14
_symmetry_cell_setting monoclinic
_symmetry_space_group_name_Hall '-P 2ybc'
_symmetry_space_group_name_H-M 'P 1 21/c 1'
_audit_creation_method SHELXL
_cell_angle_alpha 90.00
_cell_angle_beta 92.63(5)
_cell_angle_gamma 90.00
_cell_formula_units_Z 4
_cell_length_a 11.609(8)
_cell_length_b 5.717(3)
_cell_length_c 15.293(8)
_cell_measurement_reflns_used 20
_cell_measurement_temperature 240(2)
_cell_measurement_theta_max 11
_cell_measurement_theta_min 9
_cell_volume 1013.9(10)
_computing_cell_refinement 'Siemens P3R3 system'
_computing_data_collection 'Siemens P3R3 system'
_computing_data_reduction 'SHELXTL-Plus (Sheldrick, 1990)'
_computing_molecular_graphics SHELXTL-Plus
_computing_publication_material SHELXL93
_computing_structure_refinement 'SHELXL93 (Sheldrick, 1993)'
_computing_structure_solution SHELXTL-Plus
_diffrn_ambient_temperature 240(2)
_diffrn_measurement_device 'Siemens P3R3'
_diffrn_measurement_method \w-2\q
_diffrn_radiation_monochromator graphite
_diffrn_radiation_source 'normal-focus sealed tube'
_diffrn_radiation_type MoK\a
_diffrn_radiation_wavelength 0.71073
_diffrn_reflns_av_R_equivalents 0.0773
_diffrn_reflns_av_sigmaI/netI 0.0212
_diffrn_reflns_limit_h_max 13
_diffrn_reflns_limit_h_min 0
_diffrn_reflns_limit_k_max 6
_diffrn_reflns_limit_k_min 0
_diffrn_reflns_limit_l_max 18
_diffrn_reflns_limit_l_min -18
_diffrn_reflns_number 2063
_diffrn_reflns_theta_max 25.05
_diffrn_reflns_theta_min 2.67
_diffrn_standards_decay_% 10
_diffrn_standards_interval_count 200
_diffrn_standards_number 3
_exptl_absorpt_coefficient_mu 0.085
_exptl_absorpt_correction_type none
_exptl_crystal_colour orange
_exptl_crystal_density_diffrn 1.299
_exptl_crystal_density_meas ?
_exptl_crystal_description rod
_exptl_crystal_F_000 416
_exptl_crystal_size_max 0.78
_exptl_crystal_size_mid 0.39
_exptl_crystal_size_min 0.25
_refine_diff_density_max 0.21
_refine_diff_density_min -0.22
_refine_ls_extinction_coef 0.18(2)
_refine_ls_extinction_method 'SHELXL93 (Sheldrick, 1993)'
_refine_ls_goodness_of_fit_all 1.041
_refine_ls_goodness_of_fit_obs 1.058
_refine_ls_hydrogen_treatment noref
_refine_ls_matrix_type full
_refine_ls_number_parameters 138
_refine_ls_number_reflns 1797
_refine_ls_number_restraints 0
_refine_ls_restrained_S_all 1.078
_refine_ls_restrained_S_obs 1.058
_refine_ls_R_factor_all 0.0588
_refine_ls_R_factor_obs 0.0501
_refine_ls_shift/esd_max 0.047
_refine_ls_shift/esd_mean 0.001
_refine_ls_structure_factor_coef Fsqd
_refine_ls_weighting_details 'w = 1/[\s^2^(Fo^2^)+(0.096P)^2^+0.22P] where P=(Fo^2^+2Fc^2^)/3'
_refine_ls_weighting_scheme calc
_refine_ls_wR_factor_all 0.1532
_refine_ls_wR_factor_obs 0.1398
_reflns_number_observed 1568
_reflns_number_total 1800
_reflns_observed_criterion >2sigma(I)
_cod_data_source_file bm1078.cif
_cod_data_source_block ni4del
_cod_depositor_comments
;
The following automatic conversions were performed:

'_exptl_crystal_density_meas' value 'not measured' was changed to '?'
- the value is perceived as not measured.

Automatic conversion script
Id: cif_fix_values 3008 2015-01-20 13:52:24Z robertas 

The following automatic conversions were performed:

'_refine_ls_weighting_scheme' value 'calc w =
1/[\s^2^(Fo^2^)+(0.096P)^2^+0.22P] where P=(Fo^2^+2Fc^2^)/3' was
changed to 'calc'. New tag '_refine_ls_weighting_details' was
created. The value of the new tag was set to 'w =
1/[\s^2^(Fo^2^)+(0.096P)^2^+0.22P] where P=(Fo^2^+2Fc^2^)/3'.

Automatic conversion script
Id: cif_fix_values 3143 2015-03-26 13:38:13Z robertas 
;
_cod_original_sg_symbol_H-M 'P 21/c'
_cod_database_code 2005331

loop_
_symmetry_equiv_pos_as_xyz
'x, y, z'
'-x, y+1/2, -z+1/2'
'-x, -y, -z'
'x, -y-1/2, z-1/2'

loop_
_atom_site_aniso_label
_atom_site_aniso_U_11
_atom_site_aniso_U_22
_atom_site_aniso_U_33
_atom_site_aniso_U_12
_atom_site_aniso_U_13
_atom_site_aniso_U_23
O1 0.0729(9) 0.0361(7) 0.0513(7) -0.0023(6) -0.0197(6) 0.0053(5)
N1 0.0678(10) 0.0388(8) 0.0495(9) -0.0017(7) -0.0181(7) 0.0004(6)
N2 0.0681(11) 0.0617(11) 0.0502(9) -0.0140(8) -0.0097(8) -0.0028(7)
C1 0.0375(8) 0.0519(10) 0.0426(9) -0.0077(7) -0.0024(7) 0.0052(7)
C2 0.0452(9) 0.0425(9) 0.0530(10) 0.0045(7) -0.0026(7) 0.0063(7)
C3 0.0506(9) 0.0369(9) 0.0419(9) 0.0030(7) -0.0012(7) -0.0033(7)
C4 0.0363(8) 0.0360(9) 0.0401(8) -0.0033(6) -0.0006(6) 0.0001(6)
C5 0.0475(9) 0.0373(9) 0.0462(9) 0.0029(7) -0.0026(7) -0.0037(7)
C6 0.0509(10) 0.0508(10) 0.0409(9) -0.0037(8) -0.0014(7) -0.0077(7)
C7 0.0379(8) 0.0338(8) 0.0403(8) 0.0005(6) -0.0002(6) -0.0017(6)
C8 0.0450(9) 0.0349(9) 0.0379(8) -0.0028(6) -0.0030(6) 0.0007(6)
C9 0.0392(8) 0.0372(9) 0.0415(9) -0.0006(6) -0.0011(6) -0.0002(6)
C10 0.0499(10) 0.0443(10) 0.0418(9) 0.0009(7) -0.0078(7) 0.0023(7)
C11 0.0443(9) 0.0544(11) 0.0351(8) 0.0003(8) -0.0060(6) 0.0004(7)
C12 0.0532(10) 0.0805(14) 0.0513(11) -0.0035(10) -0.0097(8) 0.0106(10)

loop_
_atom_site_label
_atom_site_occupancy
_atom_site_fract_x
_atom_site_fract_y
_atom_site_fract_z
_atom_site_U_iso_or_equiv
_atom_site_thermal_displace_type
_atom_site_calc_flag
_atom_site_refinement_flags
_atom_site_type_symbol
O1 1 0.17055(11) 0.1514(2) 0.97028(8) 0.0541(4) Uani d . O
N1 1 0.22494(14) 0.1519(3) 1.05450(9) 0.0527(5) Uani d . N
N2 1 -0.00673(15) -0.5137(3) 0.83885(10) 0.0604(5) Uani d . N
C1 1 0.38383(13) -0.2369(3) 1.33066(10) 0.0441(5) Uani d . C
C2 1 0.38406(15) -0.3931(3) 1.26054(12) 0.0470(5) Uani d . C
H2 1 0.42236(15) -0.5372(3) 1.26769(12) 0.056 Uiso calc R H
C3 1 0.32939(14) -0.3408(3) 1.18107(10) 0.0432(4) Uani d . C
H3 1 0.32920(14) -0.4507(3) 1.13534(10) 0.052 Uiso calc R H
C4 1 0.27458(13) -0.1270(3) 1.16806(10) 0.0376(4) Uani d . C
C5 1 0.27231(15) 0.0285(3) 1.23787(11) 0.0438(4) Uani d . C
H5 1 0.23394(15) 0.1724(3) 1.23059(11) 0.053 Uiso calc R H
C6 1 0.32584(15) -0.0263(3) 1.31783(11) 0.0476(5) Uani d . C
H6 1 0.32295(15) 0.0808(3) 1.36432(11) 0.057 Uiso calc R H
C7 1 0.22228(13) -0.0651(3) 1.08119(10) 0.0374(4) Uani d . C
C8 1 0.16821(13) -0.2139(3) 1.01730(10) 0.0394(4) Uani d . C
H8 1 0.15629(13) -0.3762(3) 1.02073(10) 0.047 Uiso calc R H
C9 1 0.13807(13) -0.0699(3) 0.95103(10) 0.0394(4) Uani d . C
C10 1 0.08036(15) -0.0987(3) 0.86229(11) 0.0456(5) Uani d . C
H10A 1 0.01903(15) 0.0183(3) 0.85448(11) 0.055 Uiso calc R H
H10B 1 0.13670(15) -0.0704(3) 0.81767(11) 0.055 Uiso calc R H
C11 1 0.03111(15) -0.3314(3) 0.84962(10) 0.0449(5) Uani d . C
C12 1 0.4452(2) -0.2944(4) 1.41627(13) 0.0620(6) Uani d . C
H12A 1 0.5274(2) -0.3045(29) 1.4082(3) 0.093 Uiso calc R H
H12B 1 0.4175(11) -0.4431(15) 1.4375(6) 0.093 Uiso calc R H
H12C 1 0.4304(12) -0.1728(15) 1.4585(3) 0.093 Uiso calc R H

loop_
_atom_type_symbol
_atom_type_description
_atom_type_scat_dispersion_real
_atom_type_scat_dispersion_imag
_atom_type_scat_source
C C 0.0033 0.0016 'International Tables Vol C Tables 4.2.6.8 and 6.1.1.4'
H H 0.0000 0.0000 'International Tables Vol C Tables 4.2.6.8 and 6.1.1.4'
N N 0.0061 0.0033 'International Tables Vol C Tables 4.2.6.8 and 6.1.1.4'
O O 0.0106 0.0060 'International Tables Vol C Tables 4.2.6.8 and 6.1.1.4'

loop_
_geom_angle_atom_site_label_1
_geom_angle_atom_site_label_2
_geom_angle_atom_site_label_3
_geom_angle
_geom_angle_publ_flag
C9 O1 N1 108.08(12) y
C7 N1 O1 105.54(13) y
C6 C1 C2 117.67(15) ?
C6 C1 C12 121.4(2) ?
C2 C1 C12 120.9(2) ?
C3 C2 C1 121.4(2) ?
C2 C3 C4 120.5(2) ?
C3 C4 C5 118.53(15) ?
C3 C4 C7 120.42(14) ?
C5 C4 C7 121.04(15) ?
C6 C5 C4 120.7(2) ?
C5 C6 C1 121.1(2) ?
N1 C7 C8 111.71(14) y
N1 C7 C4 119.56(14) ?
C8 C7 C4 128.72(15) y
C9 C8 C7 104.2(2) y
C8 C9 O1 110.52(14) y
C8 C9 C10 135.2(2) ?
O1 C9 C10 114.24(14) ?
C11 C10 C9 112.21(14) ?
N2 C11 C10 179.2(2) y

loop_
_geom_bond_atom_site_label_1
_geom_bond_atom_site_label_2
_geom_bond_distance
_geom_bond_publ_flag
O1 C9 1.349(2) y
O1 N1 1.408(2) y
N1 C7 1.307(2) y
N2 C11 1.140(3) y
C1 C6 1.389(3) ?
C1 C2 1.396(3) ?
C1 C12 1.498(2) y
C2 C3 1.378(2) ?
C3 C4 1.388(2) ?
C4 C5 1.390(2) ?
C4 C7 1.478(2) ?
C5 C6 1.382(3) ?
C7 C8 1.420(2) y
C8 C9 1.340(2) y
C9 C10 1.495(2) ?
C10 C11 1.457(3) ?

loop_
_geom_torsion_atom_site_label_1
_geom_torsion_atom_site_label_2
_geom_torsion_atom_site_label_3
_geom_torsion_atom_site_label_4
_geom_torsion
_geom_torsion_publ_flag
C3 C4 C7 C8 33.6(2) yes
C8 C9 C10 C11 10.4(3) yes

loop_
_cod_related_entry_id
_cod_related_entry_database
_cod_related_entry_code
1 ChemSpider 18317030
